data_7217411
loop_
_publ_author_name
'Aaker\"oy, Christer B.'
'Wijethunga, Tharanga K.'
'Haj, Mohammad Abul'
'Desper, John'
'Moore, Curtis'

_publ_section_title
;
 The structural landscape of heteroaryl-2-imidazoles: competing halogen-
 and hydrogen-bond interactions
;
_journal_issue 31
_journal_name_full CrystEngComm
_journal_page_first 7218
_journal_paper_doi 10.1039/C4CE00803K
_journal_volume 16
_journal_year 2014
_chemical_formula_moiety
;
(C8 H7 N3)2 (C12 F8 I2)
;
_chemical_formula_sum 'C28 H14 F8 I2 N6'
_chemical_formula_weight 840.25
_chemical_name_systematic
;
TW-1-68 [2-(2-pyridyl)-imidazole]2, 4,4'-diiodo-F8-biphenyl
;
_space_group_IT_number 15
_symmetry_cell_setting monoclinic
_symmetry_space_group_name_Hall '-C 2yc'
_symmetry_space_group_name_H-M 'C 1 2/c 1'
_atom_sites_solution_hydrogens geom
_atom_sites_solution_primary direct
_atom_sites_solution_secondary difmap
_audit_creation_method SHELXL-97
_cell_angle_alpha 90.00
_cell_angle_beta 109.7130(10)
_cell_angle_gamma 90.00
_cell_formula_units_Z 4
_cell_length_a 24.4359(12)
_cell_length_b 7.2667(4)
_cell_length_c 16.3695(8)
_cell_measurement_reflns_used 9901
_cell_measurement_temperature 120(2)
_cell_measurement_theta_max 33.09
_cell_measurement_theta_min 2.54
_cell_volume 2736.4(2)
_computing_cell_refinement 'Bruker SAINT'
_computing_data_collection 'Bruker APEX2'
_computing_data_reduction 'Bruker SAINT'
_computing_molecular_graphics 'Bruker SHELXTL'
_computing_publication_material 'Bruker SHELXTL'
_computing_structure_refinement 'SHELXL-97 (Sheldrick, 2008)'
_computing_structure_solution 'SHELXS-97 (Sheldrick, 2008)'
_diffrn_ambient_temperature 120(2)
_diffrn_measured_fraction_theta_full 0.985
_diffrn_measured_fraction_theta_max 0.915
_diffrn_measurement_device_type 'Bruker APEX-II CCD'
_diffrn_measurement_method '\f and \w scans'
_diffrn_radiation_monochromator graphite
_diffrn_radiation_source 'fine-focus sealed tube'
_diffrn_radiation_type MoK\a
_diffrn_radiation_wavelength 0.71073
_diffrn_reflns_av_R_equivalents 0.0232
_diffrn_reflns_av_sigmaI/netI 0.0264
_diffrn_reflns_limit_h_max 37
_diffrn_reflns_limit_h_min -36
_diffrn_reflns_limit_k_max 10
_diffrn_reflns_limit_k_min -11
_diffrn_reflns_limit_l_max 24
_diffrn_reflns_limit_l_min -23
_diffrn_reflns_number 14274
_diffrn_reflns_theta_full 30.00
_diffrn_reflns_theta_max 33.13
_diffrn_reflns_theta_min 2.64
_exptl_absorpt_coefficient_mu 2.386
_exptl_absorpt_correction_T_max 0.6734
_exptl_absorpt_correction_T_min 0.5157
_exptl_absorpt_correction_type multi-scan
_exptl_absorpt_process_details SADABS
_exptl_crystal_colour colourless
_exptl_crystal_density_diffrn 2.040
_exptl_crystal_density_method 'not measured'
_exptl_crystal_description prism
_exptl_crystal_F_000 1608
_exptl_crystal_size_max 0.32
_exptl_crystal_size_mid 0.24
_exptl_crystal_size_min 0.18
_refine_diff_density_max 1.073
_refine_diff_density_min -0.856
_refine_diff_density_rms 0.107
_refine_ls_extinction_method none
_refine_ls_goodness_of_fit_ref 1.029
_refine_ls_hydrogen_treatment mixed
_refine_ls_matrix_type full
_refine_ls_number_parameters 202
_refine_ls_number_reflns 4778
_refine_ls_number_restraints 0
_refine_ls_restrained_S_all 1.029
_refine_ls_R_factor_all 0.0251
_refine_ls_R_factor_gt 0.0231
_refine_ls_shift/su_max 0.001
_refine_ls_shift/su_mean 0.000
_refine_ls_structure_factor_coef Fsqd
_refine_ls_weighting_details 'calc w=1/[\s^2^(Fo^2^)+(0.0300P)^2^+2.5000P] where P=(Fo^2^+2Fc^2^)/3'
_refine_ls_weighting_scheme calc
_refine_ls_wR_factor_gt 0.0559
_refine_ls_wR_factor_ref 0.0570
_reflns_number_gt 4451
_reflns_number_total 4778
_reflns_threshold_expression >2sigma(I)
_cod_duplicate_entry 7216667
_cod_data_source_file c4ce00803k2.cif
_cod_data_source_block A3D10
_cod_depositor_comments
;
The following automatic conversions were performed:

'_symmetry_cell_setting' value 'Monoclinic' changed to 'monoclinic'
according to
/usr/data/users/saulius/crontab/automatic-downloads/current/RSC/lib/dictionaries/cif_core.dic
dictionary named 'cif_core.dic' version 2.4.2 from 2011-04-26.

Automatic conversion script
Id: cif_fix_values 2281 2013-09-26 08:29:07Z andrius 
;
_cod_original_sg_symbol_H-M C2/c
_cod_database_code 7217411

loop_
_symmetry_equiv_pos_as_xyz
'x, y, z'
'-x, y, -z+1/2'
'x+1/2, y+1/2, z'
'-x+1/2, y+1/2, -z+1/2'
'-x, -y, -z'
'x, -y, z-1/2'
'-x+1/2, -y+1/2, -z'
'x+1/2, -y+1/2, z-1/2'

loop_
_atom_site_label
_atom_site_type_symbol
_atom_site_fract_x
_atom_site_fract_y
_atom_site_fract_z
_atom_site_U_iso_or_equiv
_atom_site_adp_type
_atom_site_occupancy
_atom_site_symmetry_multiplicity
_atom_site_calc_flag
_atom_site_refinement_flags
N11 N 0.45521(6) 0.2372(2) 0.33378(9) 0.0169(2) Uani 1 1 d .
H11 H 0.4856(11) 0.209(3) 0.3201(16) 0.020 Uiso 1 1 d .
C12 C 0.39892(7) 0.2208(2) 0.28117(10) 0.0156(3) Uani 1 1 d .
N13 N 0.36268(6) 0.2662(2) 0.32271(9) 0.0198(3) Uani 1 1 d .
C14 C 0.39749(7) 0.3135(2) 0.40504(11) 0.0212(3) Uani 1 1 d .
H14 H 0.3837 0.3532 0.4499 0.025 Uiso 1 1 calc R
C15 C 0.45469(7) 0.2956(2) 0.41323(11) 0.0200(3) Uani 1 1 d .
H15 H 0.4874 0.3189 0.4636 0.024 Uiso 1 1 calc R
N21 N 0.42487(6) 0.12922(19) 0.15818(8) 0.0176(2) Uani 1 1 d .
C22 C 0.38184(6) 0.1630(2) 0.19030(10) 0.0152(2) Uani 1 1 d .
C23 C 0.32333(7) 0.1448(2) 0.14105(10) 0.0191(3) Uani 1 1 d .
H23 H 0.2941 0.1728 0.1653 0.023 Uiso 1 1 calc R
C24 C 0.30842(7) 0.0849(2) 0.05589(11) 0.0212(3) Uani 1 1 d .
H24 H 0.2688 0.0695 0.0211 0.025 Uiso 1 1 calc R
C25 C 0.35225(7) 0.0480(2) 0.02242(10) 0.0203(3) Uani 1 1 d .
H25 H 0.3434 0.0062 -0.0356 0.024 Uiso 1 1 calc R
C26 C 0.40930(7) 0.0733(2) 0.07555(10) 0.0203(3) Uani 1 1 d .
H26 H 0.4392 0.0496 0.0520 0.024 Uiso 1 1 calc R
C31 C 0.15356(7) 0.1856(2) 0.29000(10) 0.0160(3) Uani 1 1 d .
I1 I 0.242147(4) 0.205435(13) 0.310276(6) 0.01785(4) Uani 1 1 d .
C32 C 0.11364(7) 0.2424(2) 0.21165(10) 0.0167(3) Uani 1 1 d .
F32 F 0.13176(5) 0.30702(15) 0.14851(7) 0.0247(2) Uani 1 1 d .
C33 C 0.05468(7) 0.2380(2) 0.19668(10) 0.0156(2) Uani 1 1 d .
F33 F 0.01930(5) 0.30698(13) 0.12116(7) 0.02093(19) Uani 1 1 d .
C34 C 0.03155(6) 0.1716(2) 0.25799(10) 0.0148(2) Uani 1 1 d .
C35 C 0.07209(6) 0.1101(2) 0.33568(9) 0.0146(2) Uani 1 1 d .
F35 F 0.05390(4) 0.03672(14) 0.39715(6) 0.01876(18) Uani 1 1 d .
C36 C 0.13122(6) 0.1209(2) 0.35178(9) 0.0154(2) Uani 1 1 d .
F36 F 0.16704(4) 0.06363(14) 0.42944(6) 0.02056(18) Uani 1 1 d .

loop_
_atom_site_aniso_label
_atom_site_aniso_U_11
_atom_site_aniso_U_22
_atom_site_aniso_U_33
_atom_site_aniso_U_23
_atom_site_aniso_U_13
_atom_site_aniso_U_12
N11 0.0118(5) 0.0252(6) 0.0134(6) 0.0000(5) 0.0039(5) -0.0017(5)
C12 0.0124(6) 0.0191(6) 0.0150(6) 0.0012(5) 0.0042(5) -0.0009(5)
N13 0.0157(6) 0.0274(6) 0.0173(6) -0.0016(5) 0.0071(5) -0.0020(5)
C14 0.0185(7) 0.0291(8) 0.0174(7) -0.0017(6) 0.0077(6) -0.0037(6)
C15 0.0174(7) 0.0281(8) 0.0145(7) -0.0004(5) 0.0053(6) -0.0043(6)
N21 0.0137(5) 0.0230(6) 0.0162(6) -0.0006(5) 0.0052(5) 0.0000(5)
C22 0.0139(6) 0.0165(6) 0.0151(6) 0.0020(5) 0.0049(5) -0.0001(5)
C23 0.0134(6) 0.0257(7) 0.0182(7) 0.0001(6) 0.0054(5) -0.0015(5)
C24 0.0156(6) 0.0273(7) 0.0174(7) 0.0010(6) 0.0012(5) -0.0036(6)
C25 0.0206(7) 0.0237(7) 0.0148(6) -0.0017(5) 0.0037(6) -0.0033(6)
C26 0.0175(7) 0.0263(7) 0.0172(7) -0.0014(6) 0.0061(6) 0.0008(6)
C31 0.0129(6) 0.0190(6) 0.0168(7) -0.0012(5) 0.0059(5) 0.0002(5)
I1 0.01171(6) 0.02238(6) 0.02019(6) -0.00051(3) 0.00635(4) 0.00082(3)
C32 0.0163(6) 0.0204(6) 0.0148(7) 0.0017(5) 0.0073(5) -0.0004(5)
F32 0.0204(5) 0.0370(6) 0.0200(5) 0.0074(4) 0.0109(4) -0.0018(4)
C33 0.0138(6) 0.0192(6) 0.0124(6) 0.0015(5) 0.0026(5) 0.0005(5)
F33 0.0175(4) 0.0283(5) 0.0149(4) 0.0065(3) 0.0026(4) 0.0010(3)
C34 0.0122(6) 0.0180(6) 0.0135(6) -0.0004(5) 0.0036(5) -0.0001(5)
C35 0.0135(6) 0.0181(6) 0.0125(6) -0.0003(5) 0.0049(5) -0.0008(5)
F35 0.0156(4) 0.0269(4) 0.0148(4) 0.0039(3) 0.0065(3) -0.0015(4)
C36 0.0124(6) 0.0194(6) 0.0133(6) -0.0002(5) 0.0030(5) 0.0015(5)
F36 0.0147(4) 0.0293(5) 0.0154(4) 0.0041(4) 0.0021(3) 0.0032(4)

loop_
_atom_type_symbol
_atom_type_description
_atom_type_scat_dispersion_real
_atom_type_scat_dispersion_imag
_atom_type_scat_source
C C 0.0033 0.0016 'International Tables Vol C Tables 4.2.6.8 and 6.1.1.4'
H H 0.0000 0.0000 'International Tables Vol C Tables 4.2.6.8 and 6.1.1.4'
N N 0.0061 0.0033 'International Tables Vol C Tables 4.2.6.8 and 6.1.1.4'
F F 0.0171 0.0103 'International Tables Vol C Tables 4.2.6.8 and 6.1.1.4'
I I -0.4742 1.8119 'International Tables Vol C Tables 4.2.6.8 and 6.1.1.4'

loop_
_geom_angle_atom_site_label_1
_geom_angle_atom_site_label_2
_geom_angle_atom_site_label_3
_geom_angle
_geom_angle_site_symmetry_3
C12 N11 C15 107.26(13) .
C12 N11 H11 125.8(16) .
C15 N11 H11 126.8(16) .
N13 C12 N11 111.16(14) .
N13 C12 C22 125.51(14) .
N11 C12 C22 123.32(14) .
C12 N13 C14 105.41(14) .
C12 N13 I1 139.40(11) .
C14 N13 I1 112.52(10) .
C15 C14 N13 110.33(15) .
C15 C14 H14 124.8 .
N13 C14 H14 124.8 .
C14 C15 N11 105.84(15) .
C14 C15 H15 127.1 .
N11 C15 H15 127.1 .
C26 N21 C22 117.15(13) .
N21 C22 C23 122.78(14) .
N21 C22 C12 117.14(13) .
C23 C22 C12 120.09(14) .
C24 C23 C22 118.87(14) .
C24 C23 H23 120.6 .
C22 C23 H23 120.6 .
C25 C24 C23 118.88(14) .
C25 C24 H24 120.6 .
C23 C24 H24 120.6 .
C24 C25 C26 118.37(15) .
C24 C25 H25 120.8 .
C26 C25 H25 120.8 .
N21 C26 C25 123.92(14) .
N21 C26 H26 118.0 .
C25 C26 H26 118.0 .
C36 C31 C32 116.70(14) .
C36 C31 I1 123.55(11) .
C32 C31 I1 119.74(11) .
C31 I1 N13 173.26(5) .
F32 C32 C33 117.97(14) .
F32 C32 C31 120.38(14) .
C33 C32 C31 121.64(14) .
F33 C33 C32 117.67(13) .
F33 C33 C34 120.03(13) .
C32 C33 C34 122.25(14) .
C33 C34 C35 115.56(13) .
C33 C34 C34 121.73(16) 2
C35 C34 C34 122.68(16) 2
F35 C35 C36 118.03(13) .
F35 C35 C34 119.89(13) .
C36 C35 C34 122.08(13) .
F36 C36 C35 117.96(13) .
F36 C36 C31 120.34(13) .
C35 C36 C31 121.69(14) .

loop_
_geom_bond_atom_site_label_1
_geom_bond_atom_site_label_2
_geom_bond_distance
_geom_bond_site_symmetry_2
N11 C12 1.3595(19) .
N11 C15 1.372(2) .
N11 H11 0.87(3) .
C12 N13 1.327(2) .
C12 C22 1.464(2) .
N13 C14 1.373(2) .
N13 I1 2.9167(14) .
C14 C15 1.365(2) .
C14 H14 0.9500 .
C15 H15 0.9500 .
N21 C26 1.339(2) .
N21 C22 1.3472(19) .
C22 C23 1.391(2) .
C23 C24 1.386(2) .
C23 H23 0.9500 .
C24 C25 1.384(2) .
C24 H24 0.9500 .
C25 C26 1.384(2) .
C25 H25 0.9500 .
C26 H26 0.9500 .
C31 C36 1.383(2) .
C31 C32 1.387(2) .
C31 I1 2.0814(15) .
C32 F32 1.3391(17) .
C32 C33 1.378(2) .
C33 F33 1.3437(18) .
C33 C34 1.394(2) .
C34 C35 1.396(2) .
C34 C34 1.474(3) 2
C35 F35 1.3400(16) .
C35 C36 1.381(2) .
C36 F36 1.3434(17) .

loop_
_geom_hbond_atom_site_label_D
_geom_hbond_atom_site_label_H
_geom_hbond_atom_site_label_A
_geom_hbond_distance_DH
_geom_hbond_distance_HA
_geom_hbond_distance_DA
_geom_hbond_angle_DHA
_geom_hbond_site_symmetry_A
N11 H11 N21 0.87(3) 2.17(3) 2.9934(19) 157(2) 2_655

loop_
_geom_torsion_atom_site_label_1
_geom_torsion_atom_site_label_2
_geom_torsion_atom_site_label_3
_geom_torsion_atom_site_label_4
_geom_torsion
_geom_torsion_site_symmetry_1
_geom_torsion_site_symmetry_4
C15 N11 C12 N13 0.19(18) . .
C15 N11 C12 C22 179.34(14) . .
N11 C12 N13 C14 0.11(18) . .
C22 C12 N13 C14 -179.01(15) . .
N11 C12 N13 I1 -158.69(12) . .
C22 C12 N13 I1 22.2(3) . .
C12 N13 C14 C15 -0.37(19) . .
I1 N13 C14 C15 164.86(11) . .
N13 C14 C15 N11 0.49(19) . .
C12 N11 C15 C14 -0.41(18) . .
C26 N21 C22 C23 -1.0(2) . .
C26 N21 C22 C12 178.89(14) . .
N13 C12 C22 N21 177.43(15) . .
N11 C12 C22 N21 -1.6(2) . .
N13 C12 C22 C23 -2.6(2) . .
N11 C12 C22 C23 178.34(15) . .
N21 C22 C23 C24 1.7(2) . .
C12 C22 C23 C24 -178.24(15) . .
C22 C23 C24 C25 -0.9(2) . .
C23 C24 C25 C26 -0.3(2) . .
C22 N21 C26 C25 -0.3(2) . .
C24 C25 C26 N21 1.0(3) . .
C36 C31 C32 F32 179.94(14) . .
I1 C31 C32 F32 1.2(2) . .
C36 C31 C32 C33 1.2(2) . .
I1 C31 C32 C33 -177.58(12) . .
F32 C32 C33 F33 -3.1(2) . .
C31 C32 C33 F33 175.70(14) . .
F32 C32 C33 C34 179.33(14) . .
C31 C32 C33 C34 -1.9(2) . .
F33 C33 C34 C35 -177.41(13) . .
C32 C33 C34 C35 0.1(2) . .
F33 C33 C34 C34 1.01(19) . 2
C32 C33 C34 C34 178.55(12) . 2
C33 C34 C35 F35 -177.25(13) . .
C34 C34 C35 F35 4.35(18) 2 .
C33 C34 C35 C36 2.3(2) . .
C34 C34 C35 C36 -176.11(11) 2 .
F35 C35 C36 F36 -2.5(2) . .
C34 C35 C36 F36 177.96(13) . .
F35 C35 C36 C31 176.50(13) . .
C34 C35 C36 C31 -3.0(2) . .
C32 C31 C36 F36 -179.82(14) . .
I1 C31 C36 F36 -1.1(2) . .
C32 C31 C36 C35 1.2(2) . .
I1 C31 C36 C35 179.93(11) . .
